data_7230110
loop_
_publ_author_name
'Ovens, Jeffrey S.'
'Leznoff, Daniel B.'

_publ_section_title
;
 Probing halogen&#x22EF;halogen interactions via thermal expansion
 analysis
;
_journal_issue 13
_journal_name_full CrystEngComm
_journal_page_first 1769
_journal_paper_doi 10.1039/C7CE02167D
_journal_volume 20
_journal_year 2018
_chemical_formula_sum 'C6 H6 Au Cu I2 N4'
_chemical_formula_weight 648.45
_space_group_crystal_system monoclinic
_space_group_IT_number 15
_space_group_name_Hall '-C 2yc'
_space_group_name_H-M_alt 'C 1 2/c 1'
_symmetry_space_group_name_Hall '-C 2yc'
_symmetry_space_group_name_H-M 'C 1 2/c 1'
_atom_sites_solution_hydrogens geom
_atom_sites_solution_primary direct
_audit_update_record
;
2017-09-13 deposited with the CCDC.
2018-02-08 downloaded from the CCDC.
;
_cell_angle_alpha 90
_cell_angle_beta 108.2580(10)
_cell_angle_gamma 90
_cell_formula_units_Z 4
_cell_length_a 16.5670(16)
_cell_length_b 5.5064(5)
_cell_length_c 15.8161(15)
_cell_measurement_reflns_used 7055
_cell_measurement_temperature 150(2)
_cell_measurement_theta_max 30.51
_cell_measurement_theta_min 2.59
_cell_volume 1370.2(2)
_computing_cell_refinement 'Bruker SAINT'
_computing_data_collection 'Bruker APEX3'
_computing_data_reduction 'Bruker SAINT'
_computing_structure_refinement 'SHELXL-2013 (Sheldrick, 2013)'
_computing_structure_solution
; 
 SHELXT 2014/4 (Sheldrick, 2014)
;
_diffrn_ambient_temperature 150(2)
_diffrn_measured_fraction_theta_full 0.998
_diffrn_measured_fraction_theta_max 0.997
_diffrn_measurement_device_type 'Bruker APEX-II DUO CCD'
_diffrn_measurement_method '\w scans'
_diffrn_radiation_monochromator graphite
_diffrn_radiation_type MoK\a
_diffrn_radiation_wavelength 0.71073
_diffrn_reflns_av_R_equivalents 0.0231
_diffrn_reflns_av_unetI/netI 0.0191
_diffrn_reflns_Laue_measured_fraction_full 0.998
_diffrn_reflns_Laue_measured_fraction_max 0.997
_diffrn_reflns_limit_h_max 23
_diffrn_reflns_limit_h_min -23
_diffrn_reflns_limit_k_max 7
_diffrn_reflns_limit_k_min -7
_diffrn_reflns_limit_l_max 22
_diffrn_reflns_limit_l_min -22
_diffrn_reflns_number 8733
_diffrn_reflns_point_group_measured_fraction_full 0.998
_diffrn_reflns_point_group_measured_fraction_max 0.997
_diffrn_reflns_theta_full 25.242
_diffrn_reflns_theta_max 30.493
_diffrn_reflns_theta_min 2.589
_exptl_absorpt_coefficient_mu 16.725
_exptl_absorpt_correction_T_max 0.7461
_exptl_absorpt_correction_T_min 0.3506
_exptl_absorpt_correction_type multi-scan
_exptl_absorpt_process_details SADABS
_exptl_crystal_colour dark-red
_exptl_crystal_density_diffrn 3.143
_exptl_crystal_description block
_exptl_crystal_F_000 1136
_exptl_crystal_size_max 0.172
_exptl_crystal_size_mid 0.136
_exptl_crystal_size_min 0.052
_refine_diff_density_max 1.313
_refine_diff_density_min -1.293
_refine_diff_density_rms 0.188
_refine_ls_extinction_method none
_refine_ls_goodness_of_fit_ref 1.129
_refine_ls_hydrogen_treatment constr
_refine_ls_matrix_type full
_refine_ls_number_parameters 67
_refine_ls_number_reflns 2088
_refine_ls_number_restraints 0
_refine_ls_restrained_S_all 1.129
_refine_ls_R_factor_all 0.0223
_refine_ls_R_factor_gt 0.0208
_refine_ls_shift/su_max 0.002
_refine_ls_shift/su_mean 0.000
_refine_ls_structure_factor_coef Fsqd
_refine_ls_weighting_details
;
 w=1/[\s^2^(Fo^2^)+(0.0253P)^2^+5.7633P]
 where P=(Fo^2^+2Fc^2^)/3
;
_refine_ls_weighting_scheme calc
_refine_ls_wR_factor_gt 0.0519
_refine_ls_wR_factor_ref 0.0526
_reflns_number_gt 1990
_reflns_number_total 2088
_reflns_threshold_expression 'I > 2\s(I)'
_cod_data_source_file c7ce02167d2.cif
_cod_data_source_block Cu_MeCN_Au3I
_cod_depositor_comments 'Adding full bibliography for 7230108--7230110.cif.'
_cod_database_code 7230110
_shelx_space_group_comment
;
The symmetry employed for this shelxl refinement is uniquely defined
by the following loop, which should always be used as a source of
symmetry information in preference to the above space-group names.
They are only intended as comments.
;
_shelxl_version_number 2013-2

loop_
_space_group_symop_operation_xyz
'x, y, z'
'-x, y, -z+1/2'
'x+1/2, y+1/2, z'
'-x+1/2, y+1/2, -z+1/2'
'-x, -y, -z'
'x, -y, z-1/2'
'-x+1/2, -y+1/2, -z'
'x+1/2, -y+1/2, z-1/2'

loop_
_atom_site_label
_atom_site_type_symbol
_atom_site_fract_x
_atom_site_fract_y
_atom_site_fract_z
_atom_site_U_iso_or_equiv
_atom_site_adp_type
_atom_site_occupancy
_atom_site_site_symmetry_order
_atom_site_calc_flag
_atom_site_refinement_flags_posn
_atom_site_refinement_flags_adp
_atom_site_refinement_flags_occupancy
Au1 Au 0.5000 1.0000 0.5000 0.01697(6) Uani 1 2 d S . P
I1 I 0.65821(2) 0.86505(5) 0.52942(2) 0.02945(7) Uani 1 1 d . . .
Cu1 Cu 0.5000 0.41976(12) 0.7500 0.02154(13) Uani 1 2 d S T P
N1 N 0.4894(2) 0.6280(6) 0.6459(2) 0.0254(6) Uani 1 1 d . . .
N2 N 0.4021(2) 0.1897(6) 0.7318(2) 0.0262(6) Uani 1 1 d . . .
C1 C 0.4920(2) 0.7631(7) 0.5916(2) 0.0221(7) Uani 1 1 d . . .
C21 C 0.3585(3) 0.0263(7) 0.7157(3) 0.0254(7) Uani 1 1 d . . .
C22 C 0.3027(3) -0.1855(8) 0.6946(4) 0.0361(9) Uani 1 1 d . . .
H22A H 0.2976 -0.2550 0.7498 0.054 Uiso 1 1 calc R U .
H22B H 0.3267 -0.3071 0.6641 0.054 Uiso 1 1 calc R U .
H22C H 0.2464 -0.1366 0.6559 0.054 Uiso 1 1 calc R U .

loop_
_atom_site_aniso_label
_atom_site_aniso_U_11
_atom_site_aniso_U_22
_atom_site_aniso_U_33
_atom_site_aniso_U_23
_atom_site_aniso_U_13
_atom_site_aniso_U_12
Au1 0.01605(9) 0.01844(9) 0.01624(9) 0.00187(6) 0.00479(6) -0.00056(6)
I1 0.01865(11) 0.04224(15) 0.02716(13) 0.00214(10) 0.00675(9) 0.00544(10)
Cu1 0.0279(3) 0.0164(3) 0.0218(3) 0.000 0.0101(2) 0.000
N1 0.0290(16) 0.0228(15) 0.0237(15) 0.0031(12) 0.0075(12) 0.0000(12)
N2 0.0282(15) 0.0221(15) 0.0303(17) 0.0017(13) 0.0119(13) -0.0019(12)
C1 0.0203(15) 0.0240(17) 0.0223(16) -0.0001(13) 0.0073(13) -0.0009(13)
C21 0.0254(18) 0.0256(18) 0.0258(19) 0.0022(14) 0.0089(15) -0.0002(14)
C22 0.030(2) 0.028(2) 0.052(3) -0.0031(19) 0.0143(19) -0.0084(16)

loop_
_atom_type_symbol
_atom_type_description
_atom_type_scat_dispersion_real
_atom_type_scat_dispersion_imag
_atom_type_scat_source
C C 0.0033 0.0016 'International Tables Vol C Tables 4.2.6.8 and 6.1.1.4'
H H 0.0000 0.0000 'International Tables Vol C Tables 4.2.6.8 and 6.1.1.4'
Au Au -2.0133 8.8022 'International Tables Vol C Tables 4.2.6.8 and 6.1.1.4'
Cu Cu 0.3201 1.2651 'International Tables Vol C Tables 4.2.6.8 and 6.1.1.4'
I I -0.4742 1.8119 'International Tables Vol C Tables 4.2.6.8 and 6.1.1.4'
N N 0.0061 0.0033 'International Tables Vol C Tables 4.2.6.8 and 6.1.1.4'

loop_
_geom_angle_atom_site_label_1
_geom_angle_atom_site_label_2
_geom_angle_atom_site_label_3
_geom_angle
_geom_angle_site_symmetry_1
_geom_angle_site_symmetry_3
C1 Au1 C1 180.0 5_676 .
C1 Au1 I1 88.63(10) 5_676 5_676
C1 Au1 I1 91.36(10) . 5_676
C1 Au1 I1 91.37(10) 5_676 .
C1 Au1 I1 88.64(10) . .
I1 Au1 I1 180.0 5_676 .
Au1 I1 I1 156.031(14) . 7_666
N1 Cu1 N1 108.7(2) . 2_656
N1 Cu1 N2 113.03(14) . .
N1 Cu1 N2 110.14(14) 2_656 .
N1 Cu1 N2 110.14(14) . 2_656
N1 Cu1 N2 113.03(14) 2_656 2_656
N2 Cu1 N2 101.7(2) . 2_656
C1 N1 Cu1 171.7(3) . .
C21 N2 Cu1 164.7(3) . .
N1 C1 Au1 178.2(3) . .
N2 C21 C22 179.5(5) . .
C21 C22 H22A 109.5 . .
C21 C22 H22B 109.5 . .
H22A C22 H22B 109.5 . .
C21 C22 H22C 109.5 . .
H22A C22 H22C 109.5 . .
H22B C22 H22C 109.5 . .

loop_
_geom_bond_atom_site_label_1
_geom_bond_atom_site_label_2
_geom_bond_distance
_geom_bond_site_symmetry_2
Au1 C1 1.984(4) 5_676
Au1 C1 1.984(4) .
Au1 I1 2.6219(3) 5_676
Au1 I1 2.6220(3) .
I1 I1 3.6734(5) 7_666
Cu1 N1 1.968(3) .
Cu1 N1 1.969(3) 2_656
Cu1 N2 2.007(3) .
Cu1 N2 2.007(3) 2_656
N1 C1 1.147(5) .
N2 C21 1.132(5) .
C21 C22 1.460(6) .
C22 H22A 0.9800 .
C22 H22B 0.9800 .
C22 H22C 0.9800 .
